data_7023203
loop_
_publ_author_name
'Rao, Sowmya'
'Mague, Joel T.'
'Balakrishna, Maravanji S.'

_publ_section_title
;
 Synthesis, transition metal chemistry and catalytic reactions of
 ferrocenylbis(phosphonite), [Fe{C5H4P(OC6H3(OMe-o)(C3H5-p))2}2].
;
_journal_issue 32
_journal_name_full 'Dalton transactions (Cambridge, England : 2003)'
_journal_page_first 11695
_journal_page_last 11708
_journal_paper_doi 10.1039/c3dt50995h
_journal_volume 42
_journal_year 2013
_chemical_formula_moiety 'C50 H52 Cl2 Fe O8 P2 Pt'
_chemical_formula_sum 'C50 H52 Cl2 Fe O8 P2 Pt'
_chemical_formula_weight 1164.70
_chemical_name_systematic
;
<i>cis</i>-Dichloro(1,1'-bis(bis(2-methoxy-4-(3-propenyl)phenyl)
phosphino)ferrocene)platinum(II)
;
_space_group_IT_number 14
_symmetry_cell_setting monoclinic
_symmetry_space_group_name_Hall '-P 2ybc'
_symmetry_space_group_name_H-M 'P 1 21/c 1'
_atom_sites_solution_hydrogens geom
_atom_sites_solution_primary heavy
_atom_sites_solution_secondary difmap
_audit_creation_method SHELXL-97
_cell_angle_alpha 90.00
_cell_angle_beta 113.3490(10)
_cell_angle_gamma 90.00
_cell_formula_units_Z 4
_cell_length_a 14.9206(6)
_cell_length_b 19.1288(7)
_cell_length_c 18.0870(7)
_cell_measurement_reflns_used 9412
_cell_measurement_temperature 100(2)
_cell_measurement_theta_max 29.10
_cell_measurement_theta_min 2.31
_cell_volume 4739.5(3)
_computing_cell_refinement 'Bruker SAINT (Bruker-AXS 2009)'
_computing_data_collection 'Bruker APEX2 (Bruker-AXS, 2010)'
_computing_data_reduction 'Bruker SAINT (Bruker-AXS 2009)'
_computing_molecular_graphics 'Bruker SHELXTL(Bruker-AXS 2008)'
_computing_publication_material 'Bruker SHELXTL(Bruker-AXS 2008)'
_computing_structure_refinement 'SHELXL (Sheldrick, 2008)'
_computing_structure_solution 'SHELXS (Sheldrick, 2008)'
_diffrn_ambient_temperature 100(2)
_diffrn_measured_fraction_theta_full 1.000
_diffrn_measured_fraction_theta_max 0.968
_diffrn_measurement_device_type 'Bruker Smart APEX CCD'
_diffrn_measurement_method '\f and \w scans'
_diffrn_radiation_monochromator graphite
_diffrn_radiation_source 'fine-focus sealed tube'
_diffrn_radiation_type MoK\a
_diffrn_radiation_wavelength 0.71073
_diffrn_reflns_av_R_equivalents 0.0372
_diffrn_reflns_av_sigmaI/netI 0.0231
_diffrn_reflns_limit_h_max 19
_diffrn_reflns_limit_h_min -19
_diffrn_reflns_limit_k_max 26
_diffrn_reflns_limit_k_min -26
_diffrn_reflns_limit_l_max 24
_diffrn_reflns_limit_l_min -24
_diffrn_reflns_number 83317
_diffrn_reflns_theta_full 29.13
_diffrn_reflns_theta_max 29.13
_diffrn_reflns_theta_min 1.83
_exptl_absorpt_coefficient_mu 3.488
_exptl_absorpt_correction_T_max 0.6263
_exptl_absorpt_correction_T_min 0.4321
_exptl_absorpt_correction_type numerical
_exptl_absorpt_process_details 'SADABS (Sheldrick, 2008a)'
_exptl_crystal_colour yellow
_exptl_crystal_density_diffrn 1.632
_exptl_crystal_density_method 'not measured'
_exptl_crystal_description Column
_exptl_crystal_F_000 2336
_exptl_crystal_size_max 0.31
_exptl_crystal_size_mid 0.18
_exptl_crystal_size_min 0.15
_refine_diff_density_max 1.743
_refine_diff_density_min -0.814
_refine_diff_density_rms 0.085
_refine_ls_extinction_method none
_refine_ls_goodness_of_fit_ref 1.043
_refine_ls_hydrogen_treatment constr
_refine_ls_matrix_type full
_refine_ls_number_parameters 581
_refine_ls_number_reflns 12365
_refine_ls_number_restraints 0
_refine_ls_restrained_S_all 1.043
_refine_ls_R_factor_all 0.0237
_refine_ls_R_factor_gt 0.0199
_refine_ls_shift/su_max 0.004
_refine_ls_shift/su_mean 0.000
_refine_ls_structure_factor_coef Fsqd
_refine_ls_weighting_details 'calc w=1/[\s^2^(Fo^2^)+(0.0221P)^2^+3.0807P] where P=(Fo^2^+2Fc^2^)/3'
_refine_ls_weighting_scheme calc
_refine_ls_wR_factor_gt 0.0462
_refine_ls_wR_factor_ref 0.0479
_reflns_number_gt 11281
_reflns_number_total 12365
_reflns_threshold_expression >2sigma(I)
_cod_data_source_file c3dt50995h.txt
_cod_data_source_block msb484_0m
_cod_depositor_comments
;
 Balancing the opening and closing italics markup tags ("<i>", "</i>")
 in the _chemical_name_systematic data item value.

 Antanas Vaitkus,
 2017-03-30

The following automatic conversions were performed:

'_symmetry_cell_setting' value 'Monoclinic' changed to 'monoclinic'
according to /home/saulius/struct/CIF-dictionaries/cif_core.dic
dictionary named 'cif_core.dic' version 2.4.2 from 2011-04-26.

Automatic conversion script
Id: cif_fix_values 1891 2012-01-12 08:04:46Z andrius 
;
_cod_original_sg_symbol_H-M P2(1)/c
_cod_database_code 7023203

loop_
_symmetry_equiv_pos_as_xyz
'x, y, z'
'-x, y+1/2, -z+1/2'
'-x, -y, -z'
'x, -y-1/2, z-1/2'

loop_
_atom_site_label
_atom_site_type_symbol
_atom_site_fract_x
_atom_site_fract_y
_atom_site_fract_z
_atom_site_U_iso_or_equiv
_atom_site_adp_type
_atom_site_occupancy
_atom_site_symmetry_multiplicity
_atom_site_calc_flag
_atom_site_refinement_flags
Pt1 Pt 0.933817(5) 0.889750(3) 0.167021(4) 0.01048(2) Uani 1 1 d .
Fe1 Fe 0.84868(2) 1.003100(14) 0.336474(16) 0.01402(5) Uani 1 1 d .
Cl1 Cl 1.07319(3) 0.87383(2) 0.13926(3) 0.01640(9) Uani 1 1 d .
Cl2 Cl 0.84816(3) 0.82583(2) 0.04968(3) 0.01773(9) Uani 1 1 d .
P1 P 1.02140(3) 0.94960(2) 0.27782(3) 0.01097(8) Uani 1 1 d .
P2 P 0.78958(3) 0.90399(2) 0.17368(3) 0.01188(9) Uani 1 1 d .
O1 O 1.11248(9) 0.98806(6) 0.26872(7) 0.0131(2) Uani 1 1 d .
O2 O 1.08192(10) 1.12776(7) 0.25864(8) 0.0193(3) Uani 1 1 d .
O3 O 1.06579(10) 0.90281(6) 0.35791(8) 0.0145(3) Uani 1 1 d .
O4 O 1.03646(11) 0.80786(7) 0.44801(8) 0.0202(3) Uani 1 1 d .
O5 O 0.72760(9) 0.96601(7) 0.11546(8) 0.0149(3) Uani 1 1 d .
O6 O 0.86840(10) 1.03639(7) 0.08579(8) 0.0173(3) Uani 1 1 d .
O7 O 0.72427(10) 0.83418(7) 0.14583(8) 0.0162(3) Uani 1 1 d .
O8 O 0.74015(11) 0.74512(8) 0.26305(9) 0.0250(3) Uani 1 1 d .
C1 C 1.17345(13) 1.03201(9) 0.33136(11) 0.0139(3) Uani 1 1 d .
C2 C 1.24996(14) 1.00373(10) 0.39607(11) 0.0167(4) Uani 1 1 d .
H2 H 1.2600 0.9546 0.3997 0.020 Uiso 1 1 calc R
C3 C 1.31227(14) 1.04734(11) 0.45595(12) 0.0195(4) Uani 1 1 d .
H3 H 1.3651 1.0278 0.5003 0.023 Uiso 1 1 calc R
C4 C 1.29781(15) 1.11920(11) 0.45132(12) 0.0199(4) Uani 1 1 d .
C5 C 1.22052(14) 1.14740(10) 0.38602(12) 0.0184(4) Uani 1 1 d .
H5 H 1.2103 1.1965 0.3829 0.022 Uiso 1 1 calc R
C6 C 1.15769(14) 1.10439(9) 0.32494(11) 0.0153(4) Uani 1 1 d .
C7 C 1.05055(16) 1.19858(10) 0.26107(14) 0.0249(4) Uani 1 1 d .
H7A H 1.0420 1.2063 0.3114 0.037 Uiso 1 1 calc R
H7B H 0.9884 1.2067 0.2153 0.037 Uiso 1 1 calc R
H7C H 1.0999 1.2310 0.2581 0.037 Uiso 1 1 calc R
C8 C 1.36942(17) 1.16687(12) 0.51433(13) 0.0287(5) Uani 1 1 d .
H8A H 1.3384 1.2128 0.5136 0.034 Uiso 1 1 calc R
H8B H 1.3876 1.1461 0.5685 0.034 Uiso 1 1 calc R
C9 C 1.45918(17) 1.17676(12) 0.49738(14) 0.0309(5) Uani 1 1 d .
H9 H 1.4538 1.2065 0.4537 0.037 Uiso 1 1 calc R
C10 C 1.54470(19) 1.14780(15) 0.53782(17) 0.0411(6) Uani 1 1 d .
H10A H 1.5533 1.1177 0.5819 0.049 Uiso 1 1 calc R
H10B H 1.5979 1.1570 0.5229 0.049 Uiso 1 1 calc R
C11 C 1.11941(13) 0.84114(9) 0.36777(11) 0.0135(3) Uani 1 1 d .
C12 C 1.18532(14) 0.82965(10) 0.33312(11) 0.0171(4) Uani 1 1 d .
H12 H 1.1910 0.8621 0.2954 0.021 Uiso 1 1 calc R
C13 C 1.24340(14) 0.77024(10) 0.35373(12) 0.0194(4) Uani 1 1 d .
H13 H 1.2875 0.7615 0.3287 0.023 Uiso 1 1 calc R
C14 C 1.23798(14) 0.72341(10) 0.41041(12) 0.0203(4) Uani 1 1 d .
C15 C 1.16811(15) 0.73410(10) 0.44287(12) 0.0192(4) Uani 1 1 d .
H15 H 1.1618 0.7012 0.4799 0.023 Uiso 1 1 calc R
C16 C 1.10779(14) 0.79253(9) 0.42138(11) 0.0156(4) Uani 1 1 d .
C17 C 1.0197(2) 0.75776(11) 0.50030(15) 0.0309(5) Uani 1 1 d .
H17A H 1.0015 0.7127 0.4725 0.046 Uiso 1 1 calc R
H17B H 0.9667 0.7743 0.5150 0.046 Uiso 1 1 calc R
H17C H 1.0793 0.7521 0.5491 0.046 Uiso 1 1 calc R
C18 C 1.31254(17) 0.66545(12) 0.44167(16) 0.0329(5) Uani 1 1 d .
H18A H 1.3710 0.6841 0.4862 0.039 Uiso 1 1 calc R
H18B H 1.2850 0.6279 0.4641 0.039 Uiso 1 1 calc R
C19 C 1.34247(19) 0.63515(13) 0.38090(18) 0.0395(6) Uani 1 1 d .
H19 H 1.2984 0.6034 0.3438 0.047 Uiso 1 1 calc R
C20 C 1.4254(2) 0.64780(14) 0.37251(19) 0.0433(7) Uani 1 1 d .
H20A H 1.4718 0.6792 0.4081 0.052 Uiso 1 1 calc R
H20B H 1.4383 0.6254 0.3309 0.052 Uiso 1 1 calc R
C21 C 0.72012(14) 0.97405(10) 0.03560(11) 0.0151(3) Uani 1 1 d .
C22 C 0.63866(15) 0.94938(11) -0.02658(12) 0.0222(4) Uani 1 1 d .
H22 H 0.5888 0.9264 -0.0157 0.027 Uiso 1 1 calc R
C23 C 0.62932(15) 0.95824(12) -0.10593(12) 0.0252(4) Uani 1 1 d .
H23 H 0.5727 0.9412 -0.1489 0.030 Uiso 1 1 calc R
C24 C 0.70153(15) 0.99151(10) -0.12275(12) 0.0194(4) Uani 1 1 d .
C25 C 0.78323(14) 1.01745(10) -0.05882(11) 0.0161(4) Uani 1 1 d .
H25 H 0.8329 1.0407 -0.0697 0.019 Uiso 1 1 calc R
C26 C 0.79296(13) 1.00975(9) 0.02055(11) 0.0144(3) Uani 1 1 d .
C27 C 0.95578(14) 1.05502(10) 0.07490(12) 0.0194(4) Uani 1 1 d .
H27A H 0.9815 1.0137 0.0579 0.029 Uiso 1 1 calc R
H27B H 1.0046 1.0726 0.1258 0.029 Uiso 1 1 calc R
H27C H 0.9407 1.0914 0.0336 0.029 Uiso 1 1 calc R
C28 C 0.69427(16) 0.99914(12) -0.20855(12) 0.0249(4) Uani 1 1 d .
H28A H 0.7247 1.0440 -0.2133 0.030 Uiso 1 1 calc R
H28B H 0.7319 0.9610 -0.2198 0.030 Uiso 1 1 calc R
C29 C 0.59156(17) 0.99734(13) -0.27073(13) 0.0286(5) Uani 1 1 d .
H29 H 0.5479 1.0326 -0.2684 0.034 Uiso 1 1 calc R
C30 C 0.5577(2) 0.95030(15) -0.32818(14) 0.0396(6) Uani 1 1 d .
H30A H 0.5992 0.9142 -0.3323 0.047 Uiso 1 1 calc R
H30B H 0.4916 0.9524 -0.3656 0.047 Uiso 1 1 calc R
C31 C 0.64354(14) 0.82544(10) 0.16664(12) 0.0172(4) Uani 1 1 d .
C32 C 0.55891(15) 0.86274(11) 0.12849(12) 0.0216(4) Uani 1 1 d .
H32 H 0.5541 0.8950 0.0871 0.026 Uiso 1 1 calc R
C33 C 0.48038(15) 0.85321(12) 0.15050(13) 0.0250(4) Uani 1 1 d .
H33 H 0.4221 0.8793 0.1243 0.030 Uiso 1 1 calc R
C34 C 0.48664(16) 0.80587(12) 0.21038(13) 0.0253(4) Uani 1 1 d .
C35 C 0.57272(16) 0.76861(11) 0.24905(13) 0.0245(4) Uani 1 1 d .
H35 H 0.5773 0.7364 0.2903 0.029 Uiso 1 1 calc R
C36 C 0.65271(15) 0.77794(10) 0.22804(12) 0.0198(4) Uani 1 1 d .
C37 C 0.7557(2) 0.70279(14) 0.33221(16) 0.0422(6) Uani 1 1 d .
H37A H 0.7523 0.7321 0.3755 0.063 Uiso 1 1 calc R
H37B H 0.8201 0.6808 0.3503 0.063 Uiso 1 1 calc R
H37C H 0.7052 0.6665 0.3182 0.063 Uiso 1 1 calc R
C38 C 0.39958(17) 0.79450(14) 0.23190(15) 0.0335(5) Uani 1 1 d .
H38A H 0.4233 0.7786 0.2885 0.040 Uiso 1 1 calc R
H38B H 0.3660 0.8398 0.2282 0.040 Uiso 1 1 calc R
C39 C 0.32682(19) 0.74227(14) 0.17952(16) 0.0379(6) Uani 1 1 d .
H39 H 0.2653 0.7409 0.1835 0.045 Uiso 1 1 calc R
C40 C 0.33964(19) 0.69862(14) 0.12909(16) 0.0389(6) Uani 1 1 d .
H40A H 0.3999 0.6979 0.1228 0.047 Uiso 1 1 calc R
H40B H 0.2887 0.6676 0.0986 0.047 Uiso 1 1 calc R
C41 C 0.97104(13) 1.01616(9) 0.31814(11) 0.0134(3) Uani 1 1 d .
C42 C 0.99145(14) 1.02716(10) 0.40188(11) 0.0165(4) Uani 1 1 d .
H42 H 1.0364 1.0013 0.4458 0.020 Uiso 1 1 calc R
C43 C 0.93230(15) 1.08363(10) 0.40708(12) 0.0205(4) Uani 1 1 d .
H43 H 0.9304 1.1020 0.4552 0.025 Uiso 1 1 calc R
C44 C 0.87646(16) 1.10801(10) 0.32765(13) 0.0201(4) Uani 1 1 d .
H44 H 0.8309 1.1454 0.3139 0.024 Uiso 1 1 calc R
C45 C 0.90030(14) 1.06696(9) 0.27240(11) 0.0154(4) Uani 1 1 d .
H45 H 0.8741 1.0723 0.2155 0.019 Uiso 1 1 calc R
C46 C 0.77290(13) 0.92766(9) 0.26240(11) 0.0141(3) Uani 1 1 d .
C47 C 0.82755(14) 0.89857(10) 0.34106(11) 0.0161(4) Uani 1 1 d .
H47 H 0.8762 0.8633 0.3539 0.019 Uiso 1 1 calc R
C48 C 0.79515(15) 0.93248(11) 0.39588(12) 0.0208(4) Uani 1 1 d .
H48 H 0.8188 0.9239 0.4521 0.025 Uiso 1 1 calc R
C49 C 0.72157(15) 0.98128(11) 0.35258(12) 0.0220(4) Uani 1 1 d .
H49 H 0.6880 1.0111 0.3751 0.026 Uiso 1 1 calc R
C50 C 0.70627(14) 0.97837(10) 0.27020(12) 0.0186(4) Uani 1 1 d .
H50 H 0.6603 1.0051 0.2278 0.022 Uiso 1 1 calc R

loop_
_atom_site_aniso_label
_atom_site_aniso_U_11
_atom_site_aniso_U_22
_atom_site_aniso_U_33
_atom_site_aniso_U_23
_atom_site_aniso_U_13
_atom_site_aniso_U_12
Pt1 0.01323(4) 0.01013(3) 0.00988(4) -0.00144(2) 0.00648(3) -0.00155(2)
Fe1 0.01582(13) 0.01615(12) 0.01243(12) -0.00320(10) 0.00806(10) -0.00152(10)
Cl1 0.0163(2) 0.01879(19) 0.0176(2) -0.00404(16) 0.01036(18) -0.00182(16)
Cl2 0.0186(2) 0.0207(2) 0.0151(2) -0.00770(16) 0.00791(17) -0.00320(17)
P1 0.0131(2) 0.01063(19) 0.0102(2) -0.00053(16) 0.00579(17) -0.00149(16)
P2 0.0137(2) 0.0131(2) 0.0106(2) -0.00144(16) 0.00653(18) -0.00251(16)
O1 0.0150(6) 0.0139(6) 0.0117(6) -0.0027(5) 0.0066(5) -0.0048(5)
O2 0.0223(7) 0.0147(6) 0.0162(7) 0.0011(5) 0.0025(6) -0.0020(5)
O3 0.0195(7) 0.0133(6) 0.0119(6) 0.0015(5) 0.0075(5) 0.0016(5)
O4 0.0313(8) 0.0164(6) 0.0198(7) 0.0017(5) 0.0175(6) -0.0023(6)
O5 0.0174(6) 0.0182(6) 0.0110(6) 0.0013(5) 0.0075(5) 0.0001(5)
O6 0.0178(7) 0.0212(7) 0.0137(6) -0.0020(5) 0.0070(5) -0.0057(5)
O7 0.0176(6) 0.0171(6) 0.0178(7) -0.0043(5) 0.0113(5) -0.0058(5)
O8 0.0302(8) 0.0229(7) 0.0246(8) 0.0048(6) 0.0137(7) 0.0009(6)
C1 0.0147(8) 0.0163(8) 0.0128(8) -0.0035(7) 0.0076(7) -0.0052(7)
C2 0.0165(9) 0.0171(8) 0.0171(9) -0.0003(7) 0.0073(8) -0.0025(7)
C3 0.0161(9) 0.0261(10) 0.0143(9) 0.0000(7) 0.0040(7) -0.0017(8)
C4 0.0186(9) 0.0251(10) 0.0160(9) -0.0059(7) 0.0068(8) -0.0057(8)
C5 0.0201(9) 0.0164(8) 0.0181(9) -0.0054(7) 0.0069(8) -0.0039(7)
C6 0.0161(9) 0.0167(8) 0.0134(9) -0.0010(7) 0.0063(7) -0.0030(7)
C7 0.0261(11) 0.0146(9) 0.0279(11) 0.0018(8) 0.0042(9) -0.0003(8)
C8 0.0283(11) 0.0306(11) 0.0211(11) -0.0109(9) 0.0032(9) -0.0063(9)
C9 0.0296(12) 0.0306(11) 0.0252(11) -0.0044(9) 0.0030(10) -0.0128(9)
C10 0.0293(13) 0.0504(16) 0.0356(14) -0.0057(12) 0.0044(11) -0.0089(12)
C11 0.0161(8) 0.0107(7) 0.0111(8) 0.0011(6) 0.0025(7) -0.0007(6)
C12 0.0175(9) 0.0163(8) 0.0172(9) 0.0035(7) 0.0066(8) -0.0001(7)
C13 0.0163(9) 0.0199(9) 0.0215(10) 0.0018(7) 0.0070(8) 0.0009(7)
C14 0.0176(9) 0.0146(8) 0.0236(10) 0.0030(7) 0.0026(8) 0.0003(7)
C15 0.0240(10) 0.0149(8) 0.0159(9) 0.0034(7) 0.0051(8) -0.0041(7)
C16 0.0194(9) 0.0145(8) 0.0123(8) -0.0017(7) 0.0058(7) -0.0049(7)
C17 0.0526(15) 0.0199(10) 0.0348(12) 0.0027(9) 0.0329(12) -0.0065(10)
C18 0.0265(11) 0.0251(11) 0.0429(14) 0.0152(10) 0.0093(10) 0.0073(9)
C19 0.0337(13) 0.0245(11) 0.0505(16) -0.0030(11) 0.0064(12) 0.0083(10)
C20 0.0365(14) 0.0354(13) 0.0557(18) 0.0069(12) 0.0158(13) 0.0172(11)
C21 0.0186(9) 0.0179(8) 0.0106(8) 0.0012(7) 0.0076(7) 0.0005(7)
C22 0.0212(10) 0.0294(10) 0.0179(10) 0.0009(8) 0.0097(8) -0.0082(8)
C23 0.0201(10) 0.0392(12) 0.0144(10) -0.0016(8) 0.0049(8) -0.0122(9)
C24 0.0214(10) 0.0238(9) 0.0138(9) 0.0011(7) 0.0079(8) -0.0026(8)
C25 0.0179(9) 0.0177(8) 0.0147(9) 0.0004(7) 0.0086(7) -0.0024(7)
C26 0.0163(9) 0.0138(8) 0.0120(8) -0.0001(6) 0.0046(7) -0.0001(7)
C27 0.0184(9) 0.0227(9) 0.0169(9) 0.0007(7) 0.0068(8) -0.0063(8)
C28 0.0266(11) 0.0357(12) 0.0144(9) -0.0004(8) 0.0101(9) -0.0091(9)
C29 0.0296(12) 0.0403(13) 0.0155(10) 0.0030(9) 0.0084(9) -0.0051(10)
C30 0.0347(13) 0.0611(17) 0.0217(12) -0.0054(11) 0.0099(10) -0.0140(12)
C31 0.0182(9) 0.0196(9) 0.0172(9) -0.0052(7) 0.0104(8) -0.0079(7)
C32 0.0200(10) 0.0278(10) 0.0173(10) -0.0029(8) 0.0077(8) -0.0077(8)
C33 0.0174(10) 0.0356(12) 0.0219(11) -0.0061(9) 0.0078(8) -0.0041(9)
C34 0.0251(11) 0.0310(11) 0.0258(11) -0.0106(9) 0.0165(9) -0.0123(9)
C35 0.0325(12) 0.0240(10) 0.0231(10) -0.0019(8) 0.0176(9) -0.0101(9)
C36 0.0241(10) 0.0186(9) 0.0189(10) -0.0044(7) 0.0109(8) -0.0063(8)
C37 0.0503(16) 0.0405(14) 0.0399(15) 0.0214(12) 0.0224(13) 0.0112(12)
C38 0.0287(12) 0.0422(13) 0.0386(13) -0.0113(11) 0.0228(11) -0.0146(10)
C39 0.0300(13) 0.0477(15) 0.0400(14) -0.0070(12) 0.0182(11) -0.0186(11)
C40 0.0342(13) 0.0427(14) 0.0372(14) -0.0050(11) 0.0115(11) -0.0150(11)
C41 0.0151(8) 0.0140(8) 0.0131(8) -0.0022(6) 0.0076(7) -0.0026(7)
C42 0.0183(9) 0.0186(9) 0.0133(9) -0.0041(7) 0.0069(7) -0.0043(7)
C43 0.0263(10) 0.0200(9) 0.0182(10) -0.0083(8) 0.0121(8) -0.0050(8)
C44 0.0237(10) 0.0158(9) 0.0239(10) -0.0036(7) 0.0127(9) 0.0008(7)
C45 0.0179(9) 0.0146(8) 0.0155(9) -0.0009(7) 0.0083(7) -0.0006(7)
C46 0.0154(8) 0.0171(8) 0.0114(8) -0.0024(7) 0.0069(7) -0.0034(7)
C47 0.0171(9) 0.0175(8) 0.0141(9) -0.0002(7) 0.0067(7) -0.0038(7)
C48 0.0233(10) 0.0283(10) 0.0143(9) -0.0029(8) 0.0111(8) -0.0080(8)
C49 0.0205(10) 0.0300(10) 0.0212(10) -0.0081(8) 0.0145(8) -0.0052(8)
C50 0.0164(9) 0.0223(9) 0.0190(10) -0.0033(7) 0.0090(8) -0.0011(7)

loop_
_atom_type_symbol
_atom_type_description
_atom_type_scat_dispersion_real
_atom_type_scat_dispersion_imag
_atom_type_scat_source
C C 0.0033 0.0016 'International Tables Vol C Tables 4.2.6.8 and 6.1.1.4'
H H 0.0000 0.0000 'International Tables Vol C Tables 4.2.6.8 and 6.1.1.4'
O O 0.0106 0.0060 'International Tables Vol C Tables 4.2.6.8 and 6.1.1.4'
P P 0.1023 0.0942 'International Tables Vol C Tables 4.2.6.8 and 6.1.1.4'
Cl Cl 0.1484 0.1585 'International Tables Vol C Tables 4.2.6.8 and 6.1.1.4'
Fe Fe 0.3463 0.8444 'International Tables Vol C Tables 4.2.6.8 and 6.1.1.4'
Pt Pt -1.7033 8.3905 'International Tables Vol C Tables 4.2.6.8 and 6.1.1.4'

loop_
_geom_angle_atom_site_label_1
_geom_angle_atom_site_label_2
_geom_angle_atom_site_label_3
_geom_angle
P2 Pt1 P1 97.117(17)
P2 Pt1 Cl2 85.447(16)
P1 Pt1 Cl2 177.436(16)
P2 Pt1 Cl1 171.499(17)
P1 Pt1 Cl1 90.315(16)
Cl2 Pt1 Cl1 87.128(16)
C46 Fe1 C41 106.98(7)
C46 Fe1 C47 42.03(7)
C41 Fe1 C47 107.28(8)
C46 Fe1 C45 107.13(7)
C41 Fe1 C45 41.62(7)
C47 Fe1 C45 135.62(7)
C46 Fe1 C42 137.69(8)
C41 Fe1 C42 41.73(7)
C47 Fe1 C42 110.01(8)
C45 Fe1 C42 69.53(8)
C46 Fe1 C50 41.74(7)
C41 Fe1 C50 137.73(8)
C47 Fe1 C50 69.70(8)
C45 Fe1 C50 110.25(8)
C42 Fe1 C50 179.37(8)
C46 Fe1 C44 136.88(8)
C41 Fe1 C44 68.98(8)
C47 Fe1 C44 176.01(8)
C45 Fe1 C44 40.57(7)
C42 Fe1 C44 68.30(8)
C50 Fe1 C44 111.95(8)
C46 Fe1 C49 68.96(8)
C41 Fe1 C49 175.40(8)
C47 Fe1 C49 68.31(8)
C45 Fe1 C49 140.85(8)
C42 Fe1 C49 140.21(8)
C50 Fe1 C49 40.29(8)
C44 Fe1 C49 115.39(8)
C46 Fe1 C43 175.46(8)
C41 Fe1 C43 69.06(7)
C47 Fe1 C43 140.51(8)
C45 Fe1 C43 68.49(8)
C42 Fe1 C43 40.45(8)
C50 Fe1 C43 140.10(8)
C44 Fe1 C43 40.21(8)
C49 Fe1 C43 115.09(8)
C46 Fe1 C48 69.11(7)
C41 Fe1 C48 137.16(8)
C47 Fe1 C48 40.48(8)
C45 Fe1 C48 175.94(8)
C42 Fe1 C48 112.04(8)
C50 Fe1 C48 68.14(8)
C44 Fe1 C48 143.37(8)
C49 Fe1 C48 39.98(8)
C43 Fe1 C48 115.24(8)
O3 P1 O1 106.49(7)
O3 P1 C41 96.87(8)
O1 P1 C41 103.06(8)
O3 P1 Pt1 114.23(5)
O1 P1 Pt1 111.16(5)
C41 P1 Pt1 123.05(6)
O7 P2 O5 106.64(7)
O7 P2 C46 102.10(8)
O5 P2 C46 98.80(8)
O7 P2 Pt1 111.13(5)
O5 P2 Pt1 111.87(5)
C46 P2 Pt1 124.47(6)
C1 O1 P1 119.39(11)
C6 O2 C7 116.75(15)
C11 O3 P1 126.64(12)
C16 O4 C17 116.97(16)
C21 O5 P2 122.72(12)
C26 O6 C27 117.09(14)
C31 O7 P2 119.37(11)
C36 O8 C37 117.55(18)
C2 C1 C6 120.84(17)
C2 C1 O1 119.95(16)
C6 C1 O1 119.16(16)
C1 C2 C3 119.86(18)
C1 C2 H2 120.1
C3 C2 H2 120.1
C4 C3 C2 120.43(18)
C4 C3 H3 119.8
C2 C3 H3 119.8
C3 C4 C5 119.45(18)
C3 C4 C8 120.18(19)
C5 C4 C8 120.27(19)
C4 C5 C6 120.87(18)
C4 C5 H5 119.6
C6 C5 H5 119.6
O2 C6 C5 124.56(17)
O2 C6 C1 116.90(16)
C5 C6 C1 118.54(18)
O2 C7 H7A 109.5
O2 C7 H7B 109.5
H7A C7 H7B 109.5
O2 C7 H7C 109.5
H7A C7 H7C 109.5
H7B C7 H7C 109.5
C9 C8 C4 110.00(18)
C9 C8 H8A 109.7
C4 C8 H8A 109.7
C9 C8 H8B 109.7
C4 C8 H8B 109.7
H8A C8 H8B 108.2
C10 C9 C8 125.5(2)
C10 C9 H9 117.2
C8 C9 H9 117.2
C9 C10 H10A 120.0
C9 C10 H10B 120.0
H10A C10 H10B 120.0
C12 C11 O3 123.57(16)
C12 C11 C16 120.99(17)
O3 C11 C16 115.26(16)
C11 C12 C13 119.41(17)
C11 C12 H12 120.3
C13 C12 H12 120.3
C14 C13 C12 120.94(19)
C14 C13 H13 119.5
C12 C13 H13 119.5
C13 C14 C15 119.13(18)
C13 C14 C18 119.99(19)
C15 C14 C18 120.67(19)
C16 C15 C14 120.49(17)
C16 C15 H15 119.8
C14 C15 H15 119.8
O4 C16 C15 125.71(17)
O4 C16 C11 115.43(16)
C15 C16 C11 118.85(18)
O4 C17 H17A 109.5
O4 C17 H17B 109.5
H17A C17 H17B 109.5
O4 C17 H17C 109.5
H17A C17 H17C 109.5
H17B C17 H17C 109.5
C19 C18 C14 114.1(2)
C19 C18 H18A 108.7
C14 C18 H18A 108.7
C19 C18 H18B 108.7
C14 C18 H18B 108.7
H18A C18 H18B 107.6
C20 C19 C18 126.2(3)
C20 C19 H19 116.9
C18 C19 H19 116.9
C19 C20 H20A 120.0
C19 C20 H20B 120.0
H20A C20 H20B 120.0
C22 C21 C26 120.85(17)
C22 C21 O5 119.10(16)
C26 C21 O5 119.98(16)
C21 C22 C23 119.74(18)
C21 C22 H22 120.1
C23 C22 H22 120.1
C24 C23 C22 120.81(19)
C24 C23 H23 119.6
C22 C23 H23 119.6
C23 C24 C25 118.75(18)
C23 C24 C28 121.45(18)
C25 C24 C28 119.79(17)
C26 C25 C24 121.06(17)
C26 C25 H25 119.5
C24 C25 H25 119.5
O6 C26 C25 124.38(16)
O6 C26 C21 116.86(16)
C25 C26 C21 118.74(17)
O6 C27 H27A 109.5
O6 C27 H27B 109.5
H27A C27 H27B 109.5
O6 C27 H27C 109.5
H27A C27 H27C 109.5
H27B C27 H27C 109.5
C29 C28 C24 113.69(17)
C29 C28 H28A 108.8
C24 C28 H28A 108.8
C29 C28 H28B 108.8
C24 C28 H28B 108.8
H28A C28 H28B 107.7
C30 C29 C28 124.6(2)
C30 C29 H29 117.7
C28 C29 H29 117.7
C29 C30 H30A 120.0
C29 C30 H30B 120.0
H30A C30 H30B 120.0
C32 C31 C36 121.13(18)
C32 C31 O7 121.17(17)
C36 C31 O7 117.70(18)
C31 C32 C33 119.9(2)
C31 C32 H32 120.0
C33 C32 H32 120.0
C34 C33 C32 120.4(2)
C34 C33 H33 119.8
C32 C33 H33 119.8
C33 C34 C35 119.37(19)
C33 C34 C38 119.8(2)
C35 C34 C38 120.9(2)
C34 C35 C36 120.98(19)
C34 C35 H35 119.5
C36 C35 H35 119.5
O8 C36 C31 116.38(17)
O8 C36 C35 125.41(19)
C31 C36 C35 118.21(19)
O8 C37 H37A 109.5
O8 C37 H37B 109.5
H37A C37 H37B 109.5
O8 C37 H37C 109.5
H37A C37 H37C 109.5
H37B C37 H37C 109.5
C39 C38 C34 114.40(19)
C39 C38 H38A 108.7
C34 C38 H38A 108.7
C39 C38 H38B 108.7
C34 C38 H38B 108.7
H38A C38 H38B 107.6
C40 C39 C38 126.6(2)
C40 C39 H39 116.7
C38 C39 H39 116.7
C39 C40 H40A 120.0
C39 C40 H40B 120.0
H40A C40 H40B 120.0
C45 C41 C42 108.02(16)
C45 C41 P1 125.76(14)
C42 C41 P1 126.19(14)
C45 C41 Fe1 70.59(10)
C42 C41 Fe1 70.67(10)
P1 C41 Fe1 122.84(9)
C43 C42 C41 107.65(17)
C43 C42 Fe1 71.12(11)
C41 C42 Fe1 67.60(10)
C43 C42 H42 126.2
C41 C42 H42 126.2
Fe1 C42 H42 126.6
C42 C43 C44 108.22(17)
C42 C43 Fe1 68.43(11)
C44 C43 Fe1 69.70(11)
C42 C43 H43 125.9
C44 C43 H43 125.9
Fe1 C43 H43 127.5
C45 C44 C43 108.59(17)
C45 C44 Fe1 68.42(10)
C43 C44 Fe1 70.08(11)
C45 C44 H44 125.7
C43 C44 H44 125.7
Fe1 C44 H44 127.4
C44 C45 C41 107.52(17)
C44 C45 Fe1 71.01(11)
C41 C45 Fe1 67.79(10)
C44 C45 H45 126.2
C41 C45 H45 126.2
Fe1 C45 H45 126.5
C50 C46 C47 107.85(16)
C50 C46 P2 127.67(15)
C47 C46 P2 124.46(14)
C50 C46 Fe1 71.00(11)
C47 C46 Fe1 70.55(10)
P2 C46 Fe1 123.20(10)
C48 C47 C46 107.26(17)
C48 C47 Fe1 71.35(11)
C46 C47 Fe1 67.42(10)
C48 C47 H47 126.4
C46 C47 H47 126.4
Fe1 C47 H47 126.4
C49 C48 C47 108.57(17)
C49 C48 Fe1 69.98(11)
C47 C48 Fe1 68.17(11)
C49 C48 H48 125.7
C47 C48 H48 125.7
Fe1 C48 H48 127.7
C50 C49 C48 108.79(17)
C50 C49 Fe1 68.58(11)
C48 C49 Fe1 70.04(11)
C50 C49 H49 125.6
C48 C49 H49 125.6
Fe1 C49 H49 127.4
C49 C50 C46 107.51(18)
C49 C50 Fe1 71.12(11)
C46 C50 Fe1 67.26(10)
C49 C50 H50 126.2
C46 C50 H50 126.2
Fe1 C50 H50 126.9

loop_
_geom_bond_atom_site_label_1
_geom_bond_atom_site_label_2
_geom_bond_distance
Pt1 P2 2.2194(5)
Pt1 P1 2.2268(5)
Pt1 Cl2 2.3415(4)
Pt1 Cl1 2.3445(4)
Fe1 C46 1.9887(18)
Fe1 C41 1.9963(18)
Fe1 C47 2.0310(18)
Fe1 C45 2.0337(18)
Fe1 C42 2.0375(19)
Fe1 C50 2.039(2)
Fe1 C44 2.0680(19)
Fe1 C49 2.072(2)
Fe1 C43 2.0730(19)
Fe1 C48 2.073(2)
P1 O3 1.6055(13)
P1 O1 1.6100(13)
P1 C41 1.7754(18)
P2 O7 1.6117(13)
P2 O5 1.6122(13)
P2 C46 1.7772(18)
O1 C1 1.415(2)
O2 C6 1.357(2)
O2 C7 1.440(2)
O3 C11 1.396(2)
O4 C16 1.363(2)
O4 C17 1.436(2)
O5 C21 1.412(2)
O6 C26 1.366(2)
O6 C27 1.438(2)
O7 C31 1.407(2)
O8 C36 1.357(3)
O8 C37 1.430(3)
C1 C2 1.381(3)
C1 C6 1.401(2)
C2 C3 1.391(3)
C2 H2 0.9500
C3 C4 1.389(3)
C3 H3 0.9500
C4 C5 1.391(3)
C4 C8 1.519(3)
C5 C6 1.398(3)
C5 H5 0.9500
C7 H7A 0.9800
C7 H7B 0.9800
C7 H7C 0.9800
C8 C9 1.500(3)
C8 H8A 0.9900
C8 H8B 0.9900
C9 C10 1.315(4)
C9 H9 0.9500
C10 H10A 0.9500
C10 H10B 0.9500
C11 C12 1.377(3)
C11 C16 1.403(2)
C12 C13 1.388(3)
C12 H12 0.9500
C13 C14 1.388(3)
C13 H13 0.9500
C14 C15 1.400(3)
C14 C18 1.513(3)
C15 C16 1.390(3)
C15 H15 0.9500
C17 H17A 0.9800
C17 H17B 0.9800
C17 H17C 0.9800
C18 C19 1.460(4)
C18 H18A 0.9900
C18 H18B 0.9900
C19 C20 1.327(4)
C19 H19 0.9500
C20 H20A 0.9500
C20 H20B 0.9500
C21 C22 1.372(3)
C21 C26 1.399(3)
C22 C23 1.396(3)
C22 H22 0.9500
C23 C24 1.385(3)
C23 H23 0.9500
C24 C25 1.397(3)
C24 C28 1.519(3)
C25 C26 1.392(2)
C25 H25 0.9500
C27 H27A 0.9800
C27 H27B 0.9800
C27 H27C 0.9800
C28 C29 1.499(3)
C28 H28A 0.9900
C28 H28B 0.9900
C29 C30 1.315(3)
C29 H29 0.9500
C30 H30A 0.9500
C30 H30B 0.9500
C31 C32 1.374(3)
C31 C36 1.399(3)
C32 C33 1.391(3)
C32 H32 0.9500
C33 C34 1.386(3)
C33 H33 0.9500
C34 C35 1.391(3)
C34 C38 1.512(3)
C35 C36 1.400(3)
C35 H35 0.9500
C37 H37A 0.9800
C37 H37B 0.9800
C37 H37C 0.9800
C38 C39 1.503(3)
C38 H38A 0.9900
C38 H38B 0.9900
C39 C40 1.305(4)
C39 H39 0.9500
C40 H40A 0.9500
C40 H40B 0.9500
C41 C45 1.432(3)
C41 C42 1.437(2)
C42 C43 1.422(3)
C42 H42 0.9500
C43 C44 1.424(3)
C43 H43 0.9500
C44 C45 1.422(3)
C44 H44 0.9500
C45 H45 0.9500
C46 C50 1.435(3)
C46 C47 1.442(3)
C47 C48 1.420(3)
C47 H47 0.9500
C48 C49 1.417(3)
C48 H48 0.9500
C49 C50 1.416(3)
C49 H49 0.9500
C50 H50 0.9500
